data_4033926
loop_
_publ_author_name
'Galenko, Ekaterina E.'
'Novikov, Mikhail S.'
'Shakirova, Firuza M.'
'Shakirova, Julia R.'
'Kornyakov, Ilya V.'
'Bodunov, Vladimir A.'
'Khlebnikov, Alexander F.'

_publ_section_title
;
 Isoxazole Strategy for the Synthesis of 2,2'-Bipyridine Ligands:
 Symmetrical and Unsymmetrical 6,6'-Binicotinates,
 2,2'-Bipyridine-5-carboxylates, and Their Metal Complexes.
;
_journal_issue 6
_journal_name_full 'The Journal of organic chemistry'
_journal_page_first 3524
_journal_page_last 3536
_journal_paper_doi 10.1021/acs.joc.9b00115
_journal_volume 84
_journal_year 2019
_chemical_formula_moiety 'C26 H17 Cl3 N2 O4 Pd, C2 H3 N'
_chemical_formula_sum 'C28 H20 Cl3 N3 O4 Pd'
_chemical_formula_weight 675.22
_space_group_crystal_system monoclinic
_space_group_IT_number 14
_space_group_name_Hall '-P 2ybc'
_space_group_name_H-M_alt 'P 1 21/c 1'
_atom_sites_solution_hydrogens geom
_atom_sites_solution_primary dual
_audit_creation_date 2018-12-05
_audit_creation_method
;
Olex2 1.2
(compiled 2018.05.29 svn.r3508 for OlexSys, GUI svn.r5506)
;
_cell_angle_alpha 90
_cell_angle_beta 92.1608(15)
_cell_angle_gamma 90
_cell_formula_units_Z 4
_cell_length_a 15.7195(3)
_cell_length_b 15.3316(2)
_cell_length_c 10.94788(19)
_cell_measurement_reflns_used 17343
_cell_measurement_temperature 100(3)
_cell_measurement_theta_max 31.2530
_cell_measurement_theta_min 3.4010
_cell_volume 2636.62(8)
_computing_cell_refinement 'CrysAlisPro 1.171.38.46 (Rigaku OD, 2015)'
_computing_data_collection 'CrysAlisPro 1.171.38.46 (Rigaku OD, 2015)'
_computing_data_reduction 'CrysAlisPro 1.171.38.46 (Rigaku OD, 2015)'
_computing_molecular_graphics 'Olex2 (Dolomanov et al., 2009)'
_computing_publication_material 'Olex2 (Dolomanov et al., 2009)'
_computing_structure_refinement 'ShelXL (Sheldrick, 2015)'
_computing_structure_solution 'ShelXT (Sheldrick, 2015)'
_diffrn_ambient_environment N~2~
_diffrn_ambient_temperature 100(3)
_diffrn_detector 'CCD plate'
_diffrn_detector_area_resol_mean 10.3829
_diffrn_detector_type Atlas
_diffrn_measured_fraction_theta_full 0.998
_diffrn_measured_fraction_theta_max 0.904
_diffrn_measurement_details
;
List of Runs (angles in degrees, time in seconds):

  # Type    Start    End  Width  t~exp~   \w     \q     \k     \f   Frames
--------------------------------------------------------------------------
  1  \w     27.00  69.00   1.00   60.00    --   16.06  38.00  30.00   42
  2  \w    -19.00  27.00   1.00   60.00    --  -14.18 -99.00 120.00   46
  3  \w   -103.00 -78.00   1.00   60.00    --  -14.18-178.00 -30.00   25
  4  \w    -56.00  38.00   1.00   60.00    --   16.06 -57.00-150.00   94
  5  \w   -101.00 -76.00   1.00   60.00    --  -14.18 178.00-180.00   25
  6  \w    -43.00   6.00   1.00   60.00    --  -14.18  92.00 139.00   49
  7  \w     -2.00  88.00   1.00   60.00    --   16.06  38.00 -30.00   90
  8  \w     14.00  75.00   1.00   60.00    --   16.06  77.00  60.00   61
;
_diffrn_measurement_device 'four-circle diffractometer'
_diffrn_measurement_device_type 'SuperNova, Dual, Cu at zero, Atlas'
_diffrn_measurement_method '\w scans'
_diffrn_orient_matrix_type 'CrysAlisPro convention (1999,Acta A55,543-557)'
_diffrn_orient_matrix_UB_11 0.0445544000
_diffrn_orient_matrix_UB_12 -0.0049887000
_diffrn_orient_matrix_UB_13 -0.0054342000
_diffrn_orient_matrix_UB_21 -0.0066101000
_diffrn_orient_matrix_UB_22 -0.0422021000
_diffrn_orient_matrix_UB_23 -0.0251560000
_diffrn_orient_matrix_UB_31 -0.0031032000
_diffrn_orient_matrix_UB_32 0.0182756000
_diffrn_orient_matrix_UB_33 -0.0595230000
_diffrn_radiation_monochromator mirror
_diffrn_radiation_probe x-ray
_diffrn_radiation_type MoK\a
_diffrn_radiation_wavelength 0.71073
_diffrn_reflns_av_R_equivalents 0.0404
_diffrn_reflns_av_unetI/netI 0.0330
_diffrn_reflns_Laue_measured_fraction_full 0.998
_diffrn_reflns_Laue_measured_fraction_max 0.904
_diffrn_reflns_limit_h_max 18
_diffrn_reflns_limit_h_min -22
_diffrn_reflns_limit_k_max 21
_diffrn_reflns_limit_k_min -20
_diffrn_reflns_limit_l_max 15
_diffrn_reflns_limit_l_min -14
_diffrn_reflns_number 32677
_diffrn_reflns_point_group_measured_fraction_full 0.998
_diffrn_reflns_point_group_measured_fraction_max 0.904
_diffrn_reflns_theta_full 25.242
_diffrn_reflns_theta_max 31.526
_diffrn_reflns_theta_min 3.245
_diffrn_source 'micro-focus sealed X-ray tube'
_diffrn_source_type 'SuperNova (Mo) X-ray Source'
_exptl_absorpt_coefficient_mu 1.049
_exptl_absorpt_correction_T_max 1.00000
_exptl_absorpt_correction_T_min 0.63172
_exptl_absorpt_correction_type multi-scan
_exptl_absorpt_process_details
;
CrysAlisPro 1.171.38.46 (Rigaku Oxford Diffraction, 2015)
Empirical absorption correction using spherical harmonics,
 implemented in SCALE3 ABSPACK scaling algorithm.
;
_exptl_crystal_colour 'clear light yellow'
_exptl_crystal_colour_lustre clear
_exptl_crystal_colour_modifier light
_exptl_crystal_colour_primary yellow
_exptl_crystal_density_diffrn 1.701
_exptl_crystal_description plate
_exptl_crystal_F_000 1352
_exptl_crystal_size_max 0.436
_exptl_crystal_size_mid 0.352
_exptl_crystal_size_min 0.183
_refine_diff_density_max 0.676
_refine_diff_density_min -1.146
_refine_diff_density_rms 0.098
_refine_ls_extinction_method none
_refine_ls_goodness_of_fit_ref 1.209
_refine_ls_hydrogen_treatment constr
_refine_ls_matrix_type full
_refine_ls_number_parameters 393
_refine_ls_number_reflns 7960
_refine_ls_number_restraints 12
_refine_ls_restrained_S_all 1.210
_refine_ls_R_factor_all 0.0404
_refine_ls_R_factor_gt 0.0336
_refine_ls_shift/su_max 0.002
_refine_ls_shift/su_mean 0.000
_refine_ls_structure_factor_coef Fsqd
_refine_ls_weighting_details 'w=1/[\s^2^(Fo^2^)+(0.0130P)^2^+4.3274P] where P=(Fo^2^+2Fc^2^)/3'
_refine_ls_weighting_scheme calc
_refine_ls_wR_factor_gt 0.0722
_refine_ls_wR_factor_ref 0.0755
_reflns_Friedel_coverage 0.000
_reflns_number_gt 7116
_reflns_number_total 7960
_reflns_threshold_expression 'I > 2\s(I)'
_cod_data_source_file jo9b00115_si_004.cif
_cod_data_source_block cat-10-236
_cod_original_cell_volume 2636.61(8)
_cod_database_code 4033926
_shelx_shelxl_version_number 2018/1
_chemical_oxdiff_formula 'Pd1 C26 O4 N2 Cl3'
_shelx_space_group_comment
;
The symmetry employed for this shelxl refinement is uniquely defined
by the following loop, which should always be used as a source of
symmetry information in preference to the above space-group names.
They are only intended as comments.
;
_shelx_estimated_absorpt_t_max 0.831
_shelx_estimated_absorpt_t_min 0.658
_reflns_odcompleteness_completeness 99.82
_reflns_odcompleteness_iscentric 1
_reflns_odcompleteness_theta 28.64
_olex2_refinement_description
;
1. Fixed Uiso
 At 1.2 times of:
  All C(H) groups
 At 1.5 times of:
  All C(H,H,H) groups
2. Uiso/Uaniso restraints and constraints
Uanis(C26B) \\sim Ueq, Uanis(C26A) \\sim Ueq: with sigma of 0.004 and sigma for
terminal atoms of 0.008
3. Others
 Sof(O3B)=Sof(O4B)=Sof(C25B)=Sof(C26B)=Sof(H26D)=Sof(H26E)=Sof(H26F)=1-FVAR(1)
 Sof(O3A)=Sof(O4A)=Sof(C25A)=Sof(C26A)=Sof(H26A)=Sof(H26B)=Sof(H26C)=FVAR(1)
4.a Aromatic/amide H refined with riding coordinates:
 C1(H1), C2(H2), C4(H4), C5(H5), C9(H9), C10(H10), C13(H13), C14(H14),
 C18(H18), C19(H19), C21(H21)
4.b Idealised Me refined as rotating group:
 C24(H24A,H24B,H24C), C26A(H26A,H26B,H26C), C26B(H26D,H26E,H26F), C27(H27A,
 H27B,H27C)
;
_olex2_submission_special_instructions 'No special instructions were received'
_oxdiff_exptl_absorpt_empirical_details
;
Empirical correction (ABSPACK) includes:
- Absorption correction using spherical harmonics
- Frame scaling
;
_oxdiff_exptl_absorpt_empirical_full_max 1.474
_oxdiff_exptl_absorpt_empirical_full_min 0.660

loop_
_space_group_symop_operation_xyz
'x, y, z'
'-x, y+1/2, -z+1/2'
'-x, -y, -z'
'x, -y-1/2, z-1/2'

loop_
_atom_site_label
_atom_site_type_symbol
_atom_site_fract_x
_atom_site_fract_y
_atom_site_fract_z
_atom_site_U_iso_or_equiv
_atom_site_adp_type
_atom_site_occupancy
_atom_site_site_symmetry_order
_atom_site_calc_flag
_atom_site_refinement_flags_posn
_atom_site_refinement_flags_adp
_atom_site_refinement_flags_occupancy
_atom_site_disorder_assembly
_atom_site_disorder_group
Pd1 Pd 0.49279(2) 0.66553(2) 0.63089(2) 0.00996(4) Uani 1 1 d . . . . .
Cl1 Cl 0.10369(3) 0.81784(4) 0.82957(5) 0.01757(11) Uani 1 1 d . . . . .
Cl2 Cl 0.39202(3) 0.77354(3) 0.61168(5) 0.01568(10) Uani 1 1 d . . . . .
Cl3 Cl 0.64541(4) 0.97746(4) 0.45444(6) 0.02472(13) Uani 1 1 d . . . . .
O1 O 0.16809(11) 0.46985(11) 0.77702(16) 0.0190(3) Uani 1 1 d . . . . .
O2 O 0.19037(11) 0.35431(12) 0.65671(17) 0.0228(4) Uani 1 1 d . . . . .
O3A O 0.8464(4) 0.6346(5) 0.7410(7) 0.0311(14) Uani 0.493(7) 1 d . . P A 1
O3B O 0.8627(4) 0.6088(4) 0.7153(6) 0.0188(10) Uani 0.507(7) 1 d . . P A 2
O4A O 0.8757(3) 0.5348(3) 0.5985(7) 0.0233(11) Uani 0.493(7) 1 d . . P A 1
O4B O 0.8673(3) 0.5300(3) 0.5425(5) 0.0189(10) Uani 0.507(7) 1 d . . P A 2
N1 N 0.42281(11) 0.54545(12) 0.67927(16) 0.0098(3) Uani 1 1 d . . . . .
N2 N 0.58662(11) 0.57964(12) 0.64182(16) 0.0107(3) Uani 1 1 d . . . . .
N3 N 1.0152(2) 0.3484(2) 0.9792(3) 0.0502(8) Uani 1 1 d . . . . .
C1 C 0.30157(13) 0.65498(14) 0.82677(19) 0.0116(4) Uani 1 1 d . . . . .
H1 H 0.351026 0.642681 0.876326 0.014 Uiso 1 1 calc R . . . .
C2 C 0.24653(14) 0.72058(14) 0.86058(19) 0.0126(4) Uani 1 1 d . . . . .
H2 H 0.256836 0.752454 0.934069 0.015 Uiso 1 1 calc R . . . .
C3 C 0.17603(13) 0.73867(14) 0.7847(2) 0.0126(4) Uani 1 1 d . . . . .
C4 C 0.16012(14) 0.69482(15) 0.6758(2) 0.0142(4) Uani 1 1 d . . . . .
H4 H 0.113012 0.710282 0.623303 0.017 Uiso 1 1 calc R . . . .
C5 C 0.21449(14) 0.62781(15) 0.6449(2) 0.0136(4) Uani 1 1 d . . . . .
H5 H 0.203699 0.595846 0.571658 0.016 Uiso 1 1 calc R . . . .
C6 C 0.28476(13) 0.60697(14) 0.72048(19) 0.0105(4) Uani 1 1 d . . . . .
C7 C 0.33943(13) 0.53072(14) 0.69543(18) 0.0101(4) Uani 1 1 d . . . . .
C8 C 0.30606(13) 0.44524(14) 0.69425(18) 0.0109(4) Uani 1 1 d . . . . .
C9 C 0.36071(14) 0.37519(14) 0.68017(18) 0.0116(4) Uani 1 1 d . . . . .
H9 H 0.339023 0.317370 0.676660 0.014 Uiso 1 1 calc R . . . .
C10 C 0.44706(13) 0.39022(14) 0.67129(18) 0.0112(4) Uani 1 1 d . . . . .
H10 H 0.485701 0.342838 0.666077 0.013 Uiso 1 1 calc R . . . .
C11 C 0.47623(13) 0.47543(14) 0.67012(18) 0.0096(4) Uani 1 1 d . . . . .
C12 C 0.56745(13) 0.49502(14) 0.65779(18) 0.0111(4) Uani 1 1 d . . . . .
C13 C 0.63128(14) 0.43248(15) 0.6611(2) 0.0147(4) Uani 1 1 d . . . . .
H13 H 0.618361 0.372177 0.667680 0.018 Uiso 1 1 calc R . . . .
C14 C 0.71438(14) 0.46109(16) 0.6543(2) 0.0162(4) Uani 1 1 d . . . . .
H14 H 0.759345 0.419675 0.658525 0.019 Uiso 1 1 calc R . . . .
C15 C 0.73360(14) 0.54861(16) 0.6416(2) 0.0154(4) Uani 1 1 d . . . . .
C16 C 0.66767(14) 0.60972(15) 0.63017(19) 0.0137(4) Uani 1 1 d . . . . .
C17 C 0.66808(14) 0.70200(15) 0.59612(19) 0.0136(4) Uani 1 1 d . . . . .
C18 C 0.74100(15) 0.74840(16) 0.5649(2) 0.0176(4) Uani 1 1 d . . . . .
H18 H 0.795383 0.721706 0.574460 0.021 Uiso 1 1 calc R . . . .
C19 C 0.73451(16) 0.83280(16) 0.5203(2) 0.0203(5) Uani 1 1 d . . . . .
H19 H 0.783876 0.864331 0.499283 0.024 Uiso 1 1 calc R . . . .
C20 C 0.65442(16) 0.87026(15) 0.5071(2) 0.0177(5) Uani 1 1 d . . . . .
C21 C 0.58059(16) 0.82655(15) 0.53751(19) 0.0158(4) Uani 1 1 d . . . . .
H21 H 0.526727 0.854256 0.527397 0.019 Uiso 1 1 calc R . . . .
C22 C 0.58634(14) 0.74181(14) 0.58291(18) 0.0125(4) Uani 1 1 d . . . . .
C23 C 0.21405(14) 0.42712(14) 0.7151(2) 0.0136(4) Uani 1 1 d . . . . .
C24 C 0.10246(16) 0.32918(19) 0.6713(3) 0.0274(6) Uani 1 1 d . . . . .
H24A H 0.090985 0.274336 0.627743 0.041 Uiso 1 1 calc GR . . . .
H24B H 0.064811 0.374886 0.637695 0.041 Uiso 1 1 calc GR . . . .
H24C H 0.092147 0.321307 0.758336 0.041 Uiso 1 1 calc GR . . . .
C25A C 0.8239(5) 0.5814(5) 0.6682(8) 0.0183(15) Uani 0.493(7) 1 d . . P A 1
C25B C 0.8284(4) 0.5620(4) 0.6238(7) 0.0115(12) Uani 0.507(7) 1 d . . P A 2
C26A C 0.9661(3) 0.5515(5) 0.6236(7) 0.0376(18) Uani 0.493(7) 1 d . U P A 1
H26A H 0.999830 0.515727 0.569196 0.056 Uiso 0.493(7) 1 calc GR . P A 1
H26B H 0.980909 0.536666 0.708781 0.056 Uiso 0.493(7) 1 calc GR . P A 1
H26C H 0.978161 0.613325 0.609499 0.056 Uiso 0.493(7) 1 calc GR . P A 1
C26B C 0.9536(3) 0.6241(4) 0.7060(5) 0.0227(13) Uani 0.507(7) 1 d . U P A 2
H26D H 0.963563 0.659344 0.633280 0.034 Uiso 0.507(7) 1 calc GR . P A 2
H26E H 0.983081 0.568062 0.699469 0.034 Uiso 0.507(7) 1 calc GR . P A 2
H26F H 0.975246 0.655075 0.779002 0.034 Uiso 0.507(7) 1 calc GR . P A 2
C27 C 0.8734(2) 0.4353(2) 0.9620(3) 0.0409(8) Uani 1 1 d . . . . .
H27A H 0.855972 0.452488 1.043546 0.061 Uiso 1 1 calc GR . . . .
H27B H 0.829419 0.398271 0.923148 0.061 Uiso 1 1 calc GR . . . .
H27C H 0.881199 0.487620 0.912107 0.061 Uiso 1 1 calc GR . . . .
C28 C 0.9528(2) 0.3876(2) 0.9725(3) 0.0365(7) Uani 1 1 d . . . . .

loop_
_atom_site_aniso_label
_atom_site_aniso_U_11
_atom_site_aniso_U_22
_atom_site_aniso_U_33
_atom_site_aniso_U_23
_atom_site_aniso_U_13
_atom_site_aniso_U_12
Pd1 0.01068(8) 0.00754(8) 0.01174(8) -0.00025(5) 0.00132(5) -0.00116(6)
Cl1 0.0096(2) 0.0143(2) 0.0291(3) -0.0025(2) 0.00378(19) 0.00329(19)
Cl2 0.0146(2) 0.0108(2) 0.0216(3) 0.00314(18) -0.00024(19) 0.00135(19)
Cl3 0.0371(4) 0.0149(3) 0.0223(3) 0.0041(2) 0.0035(2) -0.0102(2)
O1 0.0148(8) 0.0165(8) 0.0263(9) -0.0025(7) 0.0084(6) -0.0018(6)
O2 0.0109(8) 0.0196(9) 0.0380(10) -0.0124(7) 0.0040(7) -0.0062(7)
O3A 0.019(3) 0.038(4) 0.036(3) -0.011(2) -0.002(2) -0.004(2)
O3B 0.011(2) 0.025(3) 0.021(2) -0.0099(18) -0.0012(18) -0.0023(19)
O4A 0.010(2) 0.018(2) 0.042(3) 0.001(2) 0.008(2) 0.0005(17)
O4B 0.0131(19) 0.023(2) 0.021(2) -0.007(2) 0.0058(19) -0.0003(14)
N1 0.0089(8) 0.0087(8) 0.0118(8) 0.0000(6) 0.0001(6) 0.0010(6)
N2 0.0095(8) 0.0104(8) 0.0122(8) -0.0012(6) 0.0024(6) -0.0020(6)
N3 0.058(2) 0.055(2) 0.0370(16) 0.0083(14) -0.0056(14) -0.0012(17)
C1 0.0099(9) 0.0091(9) 0.0158(10) -0.0007(7) 0.0007(7) 0.0002(7)
C2 0.0111(10) 0.0113(10) 0.0154(10) -0.0014(7) 0.0016(7) -0.0010(8)
C3 0.0066(9) 0.0090(9) 0.0224(11) 0.0005(8) 0.0024(7) 0.0013(7)
C4 0.0092(9) 0.0125(10) 0.0208(11) 0.0009(8) -0.0017(8) -0.0003(8)
C5 0.0120(10) 0.0126(10) 0.0162(10) -0.0009(8) -0.0012(7) -0.0013(8)
C6 0.0090(9) 0.0077(9) 0.0148(9) -0.0009(7) 0.0024(7) -0.0004(7)
C7 0.0099(9) 0.0094(9) 0.0110(9) -0.0004(7) -0.0004(7) -0.0001(7)
C8 0.0092(9) 0.0116(10) 0.0118(9) -0.0001(7) 0.0001(7) -0.0013(7)
C9 0.0128(10) 0.0099(9) 0.0121(9) 0.0000(7) -0.0002(7) -0.0024(8)
C10 0.0108(9) 0.0091(9) 0.0136(9) 0.0001(7) 0.0009(7) 0.0007(7)
C11 0.0090(9) 0.0094(9) 0.0104(9) -0.0006(7) 0.0004(7) 0.0003(7)
C12 0.0106(9) 0.0109(10) 0.0117(9) -0.0016(7) 0.0006(7) -0.0018(8)
C13 0.0123(10) 0.0129(10) 0.0190(10) -0.0008(8) 0.0015(8) 0.0007(8)
C14 0.0111(10) 0.0181(11) 0.0196(11) 0.0024(8) 0.0022(8) 0.0014(8)
C15 0.0100(10) 0.0195(11) 0.0167(10) 0.0032(8) 0.0004(8) -0.0020(8)
C16 0.0141(10) 0.0148(10) 0.0123(9) -0.0009(8) 0.0020(7) -0.0024(8)
C17 0.0147(10) 0.0133(10) 0.0129(9) -0.0002(7) 0.0014(7) -0.0045(8)
C18 0.0165(11) 0.0190(11) 0.0176(10) -0.0026(8) 0.0037(8) -0.0052(9)
C19 0.0242(12) 0.0195(12) 0.0174(11) -0.0027(9) 0.0062(9) -0.0110(10)
C20 0.0287(13) 0.0129(10) 0.0116(10) -0.0003(8) 0.0022(8) -0.0072(9)
C21 0.0224(11) 0.0130(10) 0.0121(9) -0.0022(8) 0.0009(8) -0.0041(9)
C22 0.0158(10) 0.0123(10) 0.0095(9) -0.0019(7) 0.0011(7) -0.0050(8)
C23 0.0119(10) 0.0113(10) 0.0175(10) 0.0008(8) 0.0012(8) -0.0011(8)
C24 0.0104(11) 0.0273(14) 0.0447(16) -0.0092(12) 0.0040(10) -0.0082(10)
C25A 0.015(3) 0.021(4) 0.019(4) 0.007(3) 0.005(3) 0.002(3)
C25B 0.007(3) 0.013(3) 0.015(3) 0.003(2) 0.001(2) -0.002(2)
C26A 0.010(2) 0.041(4) 0.062(4) 0.007(3) 0.011(2) 0.003(2)
C26B 0.010(2) 0.029(3) 0.029(3) -0.005(2) -0.0033(17) -0.0064(18)
C27 0.053(2) 0.0359(18) 0.0349(16) -0.0047(13) 0.0138(14) 0.0054(15)
C28 0.051(2) 0.0352(17) 0.0233(14) 0.0003(12) 0.0040(13) -0.0062(15)

loop_
_atom_type_symbol
_atom_type_description
_atom_type_scat_dispersion_real
_atom_type_scat_dispersion_imag
_atom_type_scat_source
C C 0.0033 0.0016 'International Tables Vol C Tables 4.2.6.8 and 6.1.1.4'
H H 0.0000 0.0000 'International Tables Vol C Tables 4.2.6.8 and 6.1.1.4'
Cl Cl 0.1484 0.1585 'International Tables Vol C Tables 4.2.6.8 and 6.1.1.4'
N N 0.0061 0.0033 'International Tables Vol C Tables 4.2.6.8 and 6.1.1.4'
O O 0.0106 0.0060 'International Tables Vol C Tables 4.2.6.8 and 6.1.1.4'
Pd Pd -0.9988 1.0072 'International Tables Vol C Tables 4.2.6.8 and 6.1.1.4'

loop_
_geom_angle_atom_site_label_1
_geom_angle_atom_site_label_2
_geom_angle_atom_site_label_3
_geom_angle
N1 Pd1 Cl2 105.89(5)
N2 Pd1 Cl2 175.11(5)
N2 Pd1 N1 78.95(7)
C22 Pd1 Cl2 93.84(7)
C22 Pd1 N1 160.04(8)
C22 Pd1 N2 81.29(8)
C23 O2 C24 114.84(19)
C25B O3B C26B 113.9(5)
C25A O4A C26A 114.0(6)
C7 N1 Pd1 131.57(14)
C7 N1 C11 118.70(18)
C11 N1 Pd1 108.80(13)
C12 N2 Pd1 118.69(14)
C12 N2 C16 123.54(19)
C16 N2 Pd1 117.76(15)
C2 C1 C6 120.4(2)
C1 C2 C3 118.5(2)
C2 C3 Cl1 118.95(17)
C4 C3 Cl1 118.81(17)
C4 C3 C2 122.2(2)
C3 C4 C5 118.5(2)
C4 C5 C6 120.6(2)
C1 C6 C7 118.55(18)
C5 C6 C1 119.73(19)
C5 C6 C7 121.58(19)
N1 C7 C6 117.73(18)
N1 C7 C8 121.14(19)
C8 C7 C6 121.07(19)
C7 C8 C23 122.09(19)
C9 C8 C7 119.23(19)
C9 C8 C23 118.58(19)
C10 C9 C8 119.5(2)
C9 C10 C11 118.9(2)
N1 C11 C10 122.34(19)
N1 C11 C12 116.59(18)
C10 C11 C12 121.06(19)
N2 C12 C11 115.56(19)
N2 C12 C13 120.3(2)
C13 C12 C11 124.1(2)
C14 C13 C12 117.6(2)
C13 C14 C15 121.6(2)
C14 C15 C16 119.6(2)
C14 C15 C25A 120.4(3)
C14 C15 C25B 111.2(3)
C16 C15 C25A 118.6(4)
C16 C15 C25B 128.5(3)
N2 C16 C15 117.1(2)
N2 C16 C17 111.32(19)
C15 C16 C17 131.3(2)
C18 C17 C16 124.3(2)
C18 C17 C22 120.0(2)
C22 C17 C16 115.30(19)
C19 C18 C17 120.6(2)
C18 C19 C20 118.6(2)
C19 C20 Cl3 119.11(18)
C19 C20 C21 122.5(2)
C21 C20 Cl3 118.3(2)
C20 C21 C22 119.4(2)
C17 C22 Pd1 113.51(16)
C21 C22 Pd1 127.67(18)
C21 C22 C17 118.8(2)
O1 C23 O2 124.3(2)
O1 C23 C8 126.1(2)
O2 C23 C8 109.62(18)
O3A C25A O4A 125.2(7)
O3A C25A C15 127.4(6)
O4A C25A C15 107.3(6)
O3B C25B C15 110.3(5)
O4B C25B O3B 125.1(6)
O4B C25B C15 124.5(6)
N3 C28 C27 178.6(4)

loop_
_geom_bond_atom_site_label_1
_geom_bond_atom_site_label_2
_geom_bond_distance
Pd1 Cl2 2.2957(5)
Pd1 N1 2.2189(18)
Pd1 N2 1.9775(18)
Pd1 C22 1.966(2)
Cl1 C3 1.746(2)
Cl3 C20 1.746(2)
O1 C23 1.203(3)
O2 C23 1.333(3)
O2 C24 1.449(3)
O3A C25A 1.186(10)
O3B C25B 1.329(7)
O3B C26B 1.455(7)
O4A C25A 1.342(8)
O4A C26A 1.459(8)
O4B C25B 1.203(8)
N1 C7 1.348(3)
N1 C11 1.369(3)
N2 C12 1.345(3)
N2 C16 1.365(3)
N3 C28 1.150(5)
C1 C2 1.386(3)
C1 C6 1.394(3)
C2 C3 1.388(3)
C3 C4 1.383(3)
C4 C5 1.386(3)
C5 C6 1.392(3)
C6 C7 1.483(3)
C7 C8 1.411(3)
C8 C9 1.388(3)
C8 C23 1.499(3)
C9 C10 1.384(3)
C10 C11 1.385(3)
C11 C12 1.476(3)
C12 C13 1.387(3)
C13 C14 1.382(3)
C14 C15 1.383(3)
C15 C16 1.399(3)
C15 C25A 1.524(8)
C15 C25B 1.524(7)
C16 C17 1.463(3)
C17 C18 1.402(3)
C17 C22 1.425(3)
C18 C19 1.385(3)
C19 C20 1.386(4)
C20 C21 1.391(3)
C21 C22 1.393(3)
C27 C28 1.447(5)
